data_7208108
loop_
_publ_author_name
'Xing, Feifei'
'Bai, Yueling'
'He, Xiang'
'Jia, Juan'
'Zhou, Dong'
'Shao, Min'
'Zhu, Shourong'

_publ_section_title
;
 Novel complexes constructed by flexible 1,2,3,4,5,6-
 cyclohexanehexacarboxylate and transition metal ions -- From 0D
 mononuclear to 3D porous coordination polymers
;
_journal_issue 13
_journal_name_full CrystEngComm
_journal_page_first 4312
_journal_paper_doi 10.1039/c2ce25283j
_journal_volume 14
_journal_year 2012
_chemical_formula_sum 'C12 H32 O25 Zn3'
_chemical_formula_weight 772.49
_chemical_name_systematic
;
?
;
_space_group_IT_number 14
_symmetry_cell_setting monoclinic
_symmetry_space_group_name_Hall '-P 2yn'
_symmetry_space_group_name_H-M 'P 1 21/n 1'
_atom_sites_solution_hydrogens geom
_atom_sites_solution_primary direct
_atom_sites_solution_secondary difmap
_audit_creation_method SHELXL-97
_cell_angle_alpha 90.00
_cell_angle_beta 112.8510(10)
_cell_angle_gamma 90.00
_cell_formula_units_Z 4
_cell_length_a 11.8113(10)
_cell_length_b 16.3344(14)
_cell_length_c 13.8479(12)
_cell_measurement_reflns_used 4075
_cell_measurement_temperature 296(2)
_cell_measurement_theta_max 27.20
_cell_measurement_theta_min 2.30
_cell_volume 2462.0(4)
_computing_cell_refinement 'Bruker SMART'
_computing_data_collection 'Bruker SMART'
_computing_data_reduction 'Bruker SAINT'
_computing_molecular_graphics 'Bruker SHELXTL'
_computing_publication_material 'Bruker SHELXTL'
_computing_structure_refinement 'SHELXL-97 (Sheldrick, 1997)'
_computing_structure_solution 'SHELXS-97 (Sheldrick, 1990)'
_diffrn_ambient_temperature 296(2)
_diffrn_measured_fraction_theta_full 0.998
_diffrn_measured_fraction_theta_max 0.998
_diffrn_measurement_device_type 'CCD area detector'
_diffrn_measurement_method 'phi and omega scans'
_diffrn_radiation_monochromator graphite
_diffrn_radiation_source 'fine-focus sealed tube'
_diffrn_radiation_type MoK\a
_diffrn_radiation_wavelength 0.71073
_diffrn_reflns_av_R_equivalents 0.0355
_diffrn_reflns_av_sigmaI/netI 0.0396
_diffrn_reflns_limit_h_max 14
_diffrn_reflns_limit_h_min -11
_diffrn_reflns_limit_k_max 14
_diffrn_reflns_limit_k_min -19
_diffrn_reflns_limit_l_max 16
_diffrn_reflns_limit_l_min -16
_diffrn_reflns_number 12622
_diffrn_reflns_theta_full 25.05
_diffrn_reflns_theta_max 25.05
_diffrn_reflns_theta_min 2.03
_exptl_absorpt_coefficient_mu 3.014
_exptl_absorpt_correction_T_max 0.6606
_exptl_absorpt_correction_T_min 0.5840
_exptl_absorpt_correction_type multi-scan
_exptl_absorpt_process_details sadabs
_exptl_crystal_density_diffrn 2.084
_exptl_crystal_density_method 'not measured'
_exptl_crystal_F_000 1576
_exptl_crystal_size_max 0.20
_exptl_crystal_size_mid 0.20
_exptl_crystal_size_min 0.15
_refine_diff_density_max 0.420
_refine_diff_density_min -0.462
_refine_diff_density_rms 0.087
_refine_ls_extinction_method none
_refine_ls_goodness_of_fit_ref 1.059
_refine_ls_hydrogen_treatment constr
_refine_ls_matrix_type full
_refine_ls_number_parameters 368
_refine_ls_number_reflns 4347
_refine_ls_number_restraints 0
_refine_ls_restrained_S_all 1.059
_refine_ls_R_factor_all 0.0414
_refine_ls_R_factor_gt 0.0302
_refine_ls_shift/su_max 0.001
_refine_ls_shift/su_mean 0.000
_refine_ls_structure_factor_coef Fsqd
_refine_ls_weighting_details 'calc w=1/[\s^2^(Fo^2^)+(0.0260P)^2^+1.9458P] where P=(Fo^2^+2Fc^2^)/3'
_refine_ls_weighting_scheme calc
_refine_ls_wR_factor_gt 0.0639
_refine_ls_wR_factor_ref 0.0689
_reflns_number_gt 3541
_reflns_number_total 4347
_reflns_threshold_expression >2sigma(I)
_cod_data_source_file c2ce25283j.txt
_cod_data_source_block 090510c_0m
_cod_depositor_comments
;
The following automatic conversions were performed:

'_symmetry_cell_setting' value 'Monoclinic' changed to 'monoclinic'
according to /home/saulius/struct/CIF-dictionaries/cif_core.dic
dictionary named 'cif_core.dic' version 2.4.1 from 2010-06-29.

Automatic conversion script
Id: cif_fix_values 1891 2012-01-12 08:04:46Z andrius 
;
_cod_original_sg_symbol_H-M P2(1)/n
_cod_database_code 7208108

loop_
_symmetry_equiv_pos_as_xyz
'x, y, z'
'-x+1/2, y+1/2, -z+1/2'
'-x, -y, -z'
'x-1/2, -y-1/2, z-1/2'

loop_
_atom_site_label
_atom_site_type_symbol
_atom_site_fract_x
_atom_site_fract_y
_atom_site_fract_z
_atom_site_U_iso_or_equiv
_atom_site_adp_type
_atom_site_occupancy
_atom_site_symmetry_multiplicity
_atom_site_calc_flag
_atom_site_refinement_flags
Zn1 Zn 0.39669(3) 0.54738(2) 0.40022(3) 0.01548(11) Uani 1 1 d .
Zn2 Zn 0.25546(4) 0.54509(2) 0.71655(3) 0.01908(11) Uani 1 1 d .
Zn3 Zn 0.05188(3) 0.36869(2) 0.12724(3) 0.01546(11) Uani 1 1 d .
C1 C 0.2438(3) 0.46616(19) 0.5072(2) 0.0134(7) Uani 1 1 d .
C2 C 0.1669(3) 0.39501(19) 0.5189(2) 0.0118(7) Uani 1 1 d .
H2 H 0.1034 0.4193 0.5390 0.014 Uiso 1 1 calc R
C3 C 0.2341(3) 0.33016(19) 0.6050(2) 0.0124(7) Uani 1 1 d .
H3 H 0.1668 0.2952 0.6054 0.015 Uiso 1 1 calc R
C4 C 0.3171(3) 0.27011(19) 0.5775(2) 0.0123(7) Uani 1 1 d .
H4 H 0.3336 0.2255 0.6285 0.015 Uiso 1 1 calc R
C5 C 0.2437(3) 0.23032(18) 0.4693(2) 0.0108(7) Uani 1 1 d .
H5 H 0.1762 0.2026 0.4805 0.013 Uiso 1 1 calc R
C6 C 0.1764(3) 0.28973(19) 0.3788(2) 0.0117(7) Uani 1 1 d .
H6 H 0.1182 0.2563 0.3227 0.014 Uiso 1 1 calc R
C7 C 0.0976(3) 0.34746(19) 0.4157(2) 0.0114(7) Uani 1 1 d .
H7 H 0.0492 0.3084 0.4376 0.014 Uiso 1 1 calc R
C8 C 0.2942(3) 0.3589(2) 0.7187(3) 0.0157(7) Uani 1 1 d .
C9 C 0.4422(3) 0.30611(19) 0.5952(2) 0.0122(7) Uani 1 1 d .
C10 C 0.3071(3) 0.1606(2) 0.4366(2) 0.0147(7) Uani 1 1 d .
C11 C 0.2643(3) 0.32649(18) 0.3341(2) 0.0124(7) Uani 1 1 d .
C12 C -0.0029(3) 0.39632(19) 0.3314(2) 0.0130(7) Uani 1 1 d .
O1 O 0.2658(2) 0.47163(13) 0.42608(16) 0.0154(5) Uani 1 1 d .
O2 O 0.2779(2) 0.52129(13) 0.57862(17) 0.0169(5) Uani 1 1 d .
O3 O 0.2559(2) 0.42397(14) 0.74600(18) 0.0239(6) Uani 1 1 d .
O4 O 0.3700(2) 0.31233(15) 0.78228(18) 0.0280(6) Uani 1 1 d .
O5 O 0.4579(2) 0.38218(13) 0.60547(17) 0.0156(5) Uani 1 1 d .
O6 O 0.5300(2) 0.25669(13) 0.60497(18) 0.0174(5) Uani 1 1 d .
O7 O 0.3821(2) 0.11459(13) 0.50508(17) 0.0201(5) Uani 1 1 d .
O8 O 0.2717(2) 0.14629(15) 0.34071(18) 0.0286(6) Uani 1 1 d .
O9 O 0.37710(19) 0.31732(14) 0.38602(17) 0.0161(5) Uani 1 1 d .
O10 O 0.2226(2) 0.36094(13) 0.24513(16) 0.0160(5) Uani 1 1 d .
O11 O -0.0261(2) 0.38516(14) 0.23638(16) 0.0189(5) Uani 1 1 d .
O12 O -0.0684(2) 0.44046(15) 0.36377(17) 0.0231(6) Uani 1 1 d .
O13 O 0.3401(2) 0.50621(14) 0.24766(17) 0.0194(5) Uani 1 1 d .
H13A H 0.2999 0.5421 0.2075 0.029 Uiso 1 1 calc R
O14 O 0.2820(2) 0.65076(14) 0.36674(18) 0.0215(6) Uani 1 1 d .
H14A H 0.3237 0.6923 0.3749 0.032 Uiso 1 1 calc R
O15 O 0.4817(2) 0.55891(13) 0.56307(17) 0.0164(5) Uani 1 1 d .
O16 O 0.2657(3) 0.67375(17) 0.6931(3) 0.0496(9) Uani 1 1 d .
H16A H 0.2076 0.6967 0.7001 0.074 Uiso 1 1 calc R
O17 O 0.4547(2) 0.55277(19) 0.7885(2) 0.0430(8) Uani 1 1 d .
H17A H 0.4844 0.5257 0.7542 0.065 Uiso 1 1 calc R
O18 O 0.2680(2) 0.5653(2) 0.8697(2) 0.0421(8) Uani 1 1 d .
H18A H 0.1996 0.5754 0.8687 0.063 Uiso 1 1 calc R
O19 O 0.0677(2) 0.49656(14) 0.12748(19) 0.0261(6) Uani 1 1 d .
H19A H 0.0808 0.5111 0.0761 0.039 Uiso 1 1 calc R
O20 O 0.1457(3) 0.36688(18) 0.0245(2) 0.0355(7) Uani 1 1 d .
H20A H 0.1143 0.3326 -0.0214 0.053 Uiso 1 1 calc R
O21 O 0.1021(3) 0.6591(2) 0.4512(2) 0.0578(9) Uani 1 1 d .
O22 O 0.5992(4) 0.6685(3) 0.9264(3) 0.0920(14) Uani 1 1 d .
O23 O 0.5100(4) 0.4121(3) 0.9475(3) 0.0838(13) Uani 1 1 d .
O24 O 0.0633(3) 0.26063(19) 0.8522(3) 0.0507(8) Uani 1 1 d .
O25 O 0.0206(3) 0.40522(17) 0.7511(2) 0.0508(8) Uani 1 1 d .
H13B H 0.2992 0.4619 0.2385 0.061 Uiso 1 1 d R
H15B H 0.4178 0.5521 0.5765 0.061 Uiso 1 1 d R
H16B H 0.3259 0.6929 0.6815 0.061 Uiso 1 1 d R
H14B H 0.2461 0.6505 0.3000 0.061 Uiso 1 1 d R
H18B H 0.3287 0.5684 0.9273 0.061 Uiso 1 1 d R
H19B H 0.0437 0.5239 0.1676 0.061 Uiso 1 1 d R
H20B H 0.2231 0.3664 0.0470 0.061 Uiso 1 1 d R
H17B H 0.4889 0.5934 0.8258 0.061 Uiso 1 1 d R
H15A H 0.5211 0.6033 0.5815 0.061 Uiso 1 1 d R
H24A H 0.0229 0.2469 0.7876 0.061 Uiso 1 1 d R
H21A H 0.1607 0.6624 0.4304 0.061 Uiso 1 1 d R
H23A H 0.4464 0.4330 0.9531 0.061 Uiso 1 1 d R
H25A H -0.0161 0.3953 0.6860 0.061 Uiso 1 1 d R
H22A H 0.5940 0.6830 0.8658 0.061 Uiso 1 1 d R
H22B H 0.5943 0.6530 0.9832 0.061 Uiso 1 1 d R
H24B H -0.0016 0.2421 0.8572 0.061 Uiso 1 1 d R
H23B H 0.4752 0.3812 0.8938 0.061 Uiso 1 1 d R
H21B H 0.1324 0.6410 0.5132 0.061 Uiso 1 1 d R
H25B H 0.0941 0.4115 0.7948 0.061 Uiso 1 1 d R

loop_
_atom_site_aniso_label
_atom_site_aniso_U_11
_atom_site_aniso_U_22
_atom_site_aniso_U_33
_atom_site_aniso_U_23
_atom_site_aniso_U_13
_atom_site_aniso_U_12
Zn1 0.0157(2) 0.0143(2) 0.0151(2) 0.00067(16) 0.00455(17) -0.00073(17)
Zn2 0.0183(2) 0.0187(2) 0.0192(2) -0.00301(17) 0.00619(18) 0.00293(18)
Zn3 0.0153(2) 0.0136(2) 0.0153(2) 0.00015(16) 0.00345(16) -0.00181(16)
C1 0.0095(16) 0.0098(17) 0.0185(17) 0.0031(14) 0.0028(14) 0.0057(13)
C2 0.0100(16) 0.0125(17) 0.0131(16) 0.0003(13) 0.0046(14) 0.0001(13)
C3 0.0130(17) 0.0085(17) 0.0166(16) 0.0013(13) 0.0065(14) -0.0002(13)
C4 0.0154(17) 0.0101(17) 0.0121(16) 0.0032(13) 0.0059(14) 0.0022(14)
C5 0.0101(16) 0.0098(17) 0.0128(16) 0.0024(13) 0.0048(13) -0.0002(13)
C6 0.0098(16) 0.0095(17) 0.0137(16) 0.0000(13) 0.0023(14) -0.0002(13)
C7 0.0097(16) 0.0096(17) 0.0142(16) 0.0015(13) 0.0039(14) -0.0002(13)
C8 0.0180(18) 0.0118(18) 0.0188(17) 0.0012(14) 0.0087(15) -0.0051(15)
C9 0.0173(18) 0.0108(18) 0.0077(15) 0.0018(13) 0.0040(14) -0.0011(14)
C10 0.0142(17) 0.0100(17) 0.0180(18) -0.0007(14) 0.0043(15) -0.0018(14)
C11 0.0168(18) 0.0037(16) 0.0160(17) -0.0037(13) 0.0055(15) 0.0012(13)
C12 0.0084(16) 0.0121(17) 0.0168(17) -0.0010(13) 0.0028(14) -0.0012(14)
O1 0.0192(13) 0.0146(13) 0.0139(12) -0.0006(9) 0.0078(10) -0.0019(10)
O2 0.0192(13) 0.0137(13) 0.0206(12) -0.0068(10) 0.0107(11) -0.0045(10)
O3 0.0391(16) 0.0153(13) 0.0203(13) -0.0021(10) 0.0146(12) 0.0053(12)
O4 0.0357(16) 0.0268(15) 0.0144(12) 0.0012(11) 0.0020(12) 0.0127(13)
O5 0.0159(12) 0.0104(13) 0.0206(12) 0.0008(9) 0.0071(10) -0.0009(10)
O6 0.0135(12) 0.0108(12) 0.0269(13) 0.0022(10) 0.0068(11) 0.0035(10)
O7 0.0218(13) 0.0107(12) 0.0198(12) -0.0006(10) -0.0006(11) 0.0062(10)
O8 0.0435(17) 0.0207(15) 0.0155(13) -0.0029(10) 0.0048(12) 0.0109(12)
O9 0.0080(12) 0.0181(13) 0.0188(12) 0.0003(10) 0.0013(10) -0.0003(10)
O10 0.0158(12) 0.0180(13) 0.0128(11) 0.0034(10) 0.0041(10) -0.0032(10)
O11 0.0175(13) 0.0265(14) 0.0110(12) 0.0007(10) 0.0036(10) 0.0060(11)
O12 0.0192(13) 0.0298(15) 0.0176(12) -0.0025(11) 0.0041(11) 0.0108(11)
O13 0.0198(14) 0.0191(14) 0.0175(12) 0.0013(10) 0.0053(11) -0.0007(11)
O14 0.0201(13) 0.0187(14) 0.0249(13) 0.0013(11) 0.0078(11) -0.0022(10)
O15 0.0164(12) 0.0139(13) 0.0189(12) -0.0012(10) 0.0069(10) -0.0036(10)
O16 0.055(2) 0.0225(17) 0.091(3) -0.0054(16) 0.050(2) -0.0011(15)
O17 0.0247(16) 0.057(2) 0.0482(18) -0.0264(15) 0.0148(14) -0.0058(14)
O18 0.0231(15) 0.071(2) 0.0284(16) -0.0189(14) 0.0053(13) 0.0089(15)
O19 0.0354(16) 0.0176(14) 0.0254(14) -0.0015(11) 0.0119(13) -0.0073(12)
O20 0.0341(17) 0.0477(19) 0.0288(15) -0.0049(13) 0.0168(14) -0.0086(14)
O21 0.0407(19) 0.092(3) 0.0423(19) 0.0155(18) 0.0184(16) 0.0196(18)
O22 0.075(3) 0.104(4) 0.099(3) -0.023(3) 0.036(3) -0.027(3)
O23 0.080(3) 0.090(3) 0.051(2) -0.019(2) -0.007(2) 0.028(2)
O24 0.0441(19) 0.050(2) 0.067(2) 0.0016(16) 0.0319(18) -0.0040(16)
O25 0.056(2) 0.044(2) 0.061(2) -0.0025(16) 0.0337(18) -0.0039(16)

loop_
_atom_type_symbol
_atom_type_description
_atom_type_scat_dispersion_real
_atom_type_scat_dispersion_imag
_atom_type_scat_source
C C 0.0033 0.0016 'International Tables Vol C Tables 4.2.6.8 and 6.1.1.4'
H H 0.0000 0.0000 'International Tables Vol C Tables 4.2.6.8 and 6.1.1.4'
O O 0.0106 0.0060 'International Tables Vol C Tables 4.2.6.8 and 6.1.1.4'
Zn Zn 0.2839 1.4301 'International Tables Vol C Tables 4.2.6.8 and 6.1.1.4'

loop_
_geom_angle_atom_site_label_1
_geom_angle_atom_site_label_2
_geom_angle_atom_site_label_3
_geom_angle
_geom_angle_site_symmetry_1
_geom_angle_site_symmetry_3
O13 Zn1 O15 164.12(9) . .
O13 Zn1 O5 94.86(9) . 3_666
O15 Zn1 O5 86.20(8) . 3_666
O13 Zn1 O14 96.38(9) . .
O15 Zn1 O14 99.44(9) . .
O5 Zn1 O14 91.05(9) 3_666 .
O13 Zn1 O1 90.87(9) . .
O15 Zn1 O1 86.94(8) . .
O5 Zn1 O1 172.42(8) 3_666 .
O14 Zn1 O1 93.23(9) . .
O13 Zn1 O15 84.35(9) . 3_666
O15 Zn1 O15 79.84(9) . 3_666
O5 Zn1 O15 88.32(8) 3_666 3_666
O14 Zn1 O15 179.07(9) . 3_666
O1 Zn1 O15 87.33(8) . 3_666
O3 Zn2 O2 90.64(9) . .
O3 Zn2 O12 97.99(10) . 3_566
O2 Zn2 O12 91.04(9) . 3_566
O3 Zn2 O18 87.52(11) . .
O2 Zn2 O18 169.31(10) . .
O12 Zn2 O18 99.64(10) 3_566 .
O3 Zn2 O16 176.50(12) . .
O2 Zn2 O16 90.55(11) . .
O12 Zn2 O16 85.28(11) 3_566 .
O18 Zn2 O16 90.70(13) . .
O3 Zn2 O17 92.67(11) . .
O2 Zn2 O17 85.96(10) . .
O12 Zn2 O17 168.96(12) 3_566 .
O18 Zn2 O17 83.61(11) . .
O16 Zn2 O17 84.13(12) . .
O10 Zn3 O11 90.32(9) . .
O10 Zn3 O6 94.88(9) . 4_565
O11 Zn3 O6 99.90(9) . 4_565
O10 Zn3 O7 175.64(9) . 4_565
O11 Zn3 O7 90.86(9) . 4_565
O6 Zn3 O7 89.05(9) 4_565 4_565
O10 Zn3 O19 90.03(9) . .
O11 Zn3 O19 86.23(9) . .
O6 Zn3 O19 172.10(9) 4_565 .
O7 Zn3 O19 85.86(9) 4_565 .
O10 Zn3 O20 85.66(10) . .
O11 Zn3 O20 172.00(10) . .
O6 Zn3 O20 87.36(10) 4_565 .
O7 Zn3 O20 92.65(10) 4_565 .
O19 Zn3 O20 86.85(11) . .
O1 C1 O2 122.0(3) . .
O1 C1 C2 119.4(3) . .
O2 C1 C2 118.4(3) . .
C1 C2 C7 114.0(3) . .
C1 C2 C3 116.9(3) . .
C7 C2 C3 107.1(3) . .
C1 C2 H2 106.0 . .
C7 C2 H2 106.0 . .
C3 C2 H2 106.0 . .
C8 C3 C4 111.5(3) . .
C8 C3 C2 118.2(3) . .
C4 C3 C2 115.4(3) . .
C8 C3 H3 103.1 . .
C4 C3 H3 103.1 . .
C2 C3 H3 103.1 . .
C9 C4 C3 112.8(3) . .
C9 C4 C5 117.5(2) . .
C3 C4 C5 109.6(2) . .
C9 C4 H4 105.3 . .
C3 C4 H4 105.3 . .
C5 C4 H4 105.3 . .
C10 C5 C6 112.7(2) . .
C10 C5 C4 116.4(3) . .
C6 C5 C4 116.1(3) . .
C10 C5 H5 103.0 . .
C6 C5 H5 103.0 . .
C4 C5 H5 103.0 . .
C11 C6 C5 111.2(2) . .
C11 C6 C7 119.1(3) . .
C5 C6 C7 107.6(2) . .
C11 C6 H6 106.0 . .
C5 C6 H6 106.0 . .
C7 C6 H6 106.0 . .
C12 C7 C6 117.2(3) . .
C12 C7 C2 114.7(3) . .
C6 C7 C2 116.1(3) . .
C12 C7 H7 101.7 . .
C6 C7 H7 101.7 . .
C2 C7 H7 101.7 . .
O4 C8 O3 122.9(3) . .
O4 C8 C3 117.4(3) . .
O3 C8 C3 119.2(3) . .
O5 C9 O6 122.4(3) . .
O5 C9 C4 119.5(3) . .
O6 C9 C4 118.1(3) . .
O8 C10 O7 122.3(3) . .
O8 C10 C5 117.1(3) . .
O7 C10 C5 120.2(3) . .
O9 C11 O10 122.4(3) . .
O9 C11 C6 117.4(3) . .
O10 C11 C6 120.1(3) . .
O11 C12 O12 123.0(3) . .
O11 C12 C7 121.1(3) . .
O12 C12 C7 115.4(3) . .
C1 O1 Zn1 127.9(2) . .
C1 O2 Zn2 137.0(2) . .
C8 O3 Zn2 137.2(2) . .
C9 O5 Zn1 128.7(2) . 3_666
C9 O6 Zn3 133.5(2) . 4_666
C10 O7 Zn3 134.9(2) . 4_666
C11 O10 Zn3 133.9(2) . .
C12 O11 Zn3 144.1(2) . .
C12 O12 Zn2 123.4(2) . 3_566
Zn1 O13 H13A 109.5 . .
Zn1 O13 H13B 111.6 . .
H13A O13 H13B 111.2 . .
Zn1 O14 H14A 109.5 . .
Zn1 O14 H14B 104.0 . .
H14A O14 H14B 99.9 . .
Zn1 O15 Zn1 100.16(9) . 3_666
Zn1 O15 H15B 97.4 . .
Zn1 O15 H15B 113.8 3_666 .
Zn1 O15 H15A 112.4 . .
Zn1 O15 H15A 112.1 3_666 .
H15B O15 H15A 118.4 . .
Zn2 O16 H16A 109.5 . .
Zn2 O16 H16B 119.5 . .
H16A O16 H16B 130.9 . .
Zn2 O17 H17A 109.5 . .
Zn2 O17 H17B 120.2 . .
H17A O17 H17B 124.7 . .
Zn2 O18 H18A 109.5 . .
Zn2 O18 H18B 131.9 . .
H18A O18 H18B 118.4 . .
Zn3 O19 H19A 109.5 . .
Zn3 O19 H19B 118.4 . .
H19A O19 H19B 130.1 . .
Zn3 O20 H20A 109.5 . .
Zn3 O20 H20B 121.8 . .
H20A O20 H20B 112.3 . .
H21A O21 H21B 106.7 . .
H22A O22 H22B 172.5 . .
H23A O23 H23B 99.8 . .
H24A O24 H24B 80.8 . .
H25A O25 H25B 137.6 . .

loop_
_geom_bond_atom_site_label_1
_geom_bond_atom_site_label_2
_geom_bond_distance
_geom_bond_site_symmetry_2
Zn1 O13 2.065(2) .
Zn1 O15 2.091(2) .
Zn1 O5 2.094(2) 3_666
Zn1 O14 2.101(2) .
Zn1 O1 2.116(2) .
Zn1 O15 2.184(2) 3_666
Zn2 O3 2.020(2) .
Zn2 O2 2.065(2) .
Zn2 O12 2.066(2) 3_566
Zn2 O18 2.094(3) .
Zn2 O16 2.137(3) .
Zn2 O17 2.174(3) .
Zn3 O10 2.047(2) .
Zn3 O11 2.070(2) .
Zn3 O6 2.072(2) 4_565
Zn3 O7 2.079(2) 4_565
Zn3 O19 2.097(2) .
Zn3 O20 2.116(3) .
C1 O1 1.251(4) .
C1 O2 1.282(4) .
C1 C2 1.522(4) .
C2 C7 1.552(4) .
C2 C3 1.561(4) .
C2 H2 0.9800 .
C3 C8 1.528(4) .
C3 C4 1.536(4) .
C3 H3 0.9800 .
C4 C9 1.519(4) .
C4 C5 1.553(4) .
C4 H4 0.9800 .
C5 C10 1.526(4) .
C5 C6 1.539(4) .
C5 H5 0.9800 .
C6 C11 1.524(4) .
C6 C7 1.544(4) .
C6 H6 0.9800 .
C7 C12 1.527(4) .
C7 H7 0.9800 .
C8 O4 1.243(4) .
C8 O3 1.269(4) .
C9 O5 1.256(4) .
C9 O6 1.279(4) .
C10 O8 1.250(4) .
C10 O7 1.263(4) .
C11 O9 1.253(4) .
C11 O10 1.267(4) .
C12 O11 1.249(4) .
C12 O12 1.260(4) .
O5 Zn1 2.094(2) 3_666
O6 Zn3 2.072(2) 4_666
O7 Zn3 2.079(2) 4_666
O12 Zn2 2.066(2) 3_566
O13 H13A 0.8200 .
O13 H13B 0.8525 .
O14 H14A 0.8200 .
O14 H14B 0.8541 .
O15 Zn1 2.184(2) 3_666
O15 H15B 0.8521 .
O15 H15A 0.8450 .
O16 H16A 0.8200 .
O16 H16B 0.8472 .
O17 H17A 0.8200 .
O17 H17B 0.8419 .
O18 H18A 0.8200 .
O18 H18B 0.8419 .
O19 H19A 0.8200 .
O19 H19B 0.8438 .
O20 H20A 0.8200 .
O20 H20B 0.8438 .
O21 H21A 0.8491 .
O21 H21B 0.8442 .
O22 H22A 0.8511 .
O22 H22B 0.8495 .
O23 H23A 0.8562 .
O23 H23B 0.8595 .
O24 H24A 0.8639 .
O24 H24B 0.8518 .
O25 H25A 0.8500 .
O25 H25B 0.8500 .

loop_
_geom_hbond_atom_site_label_D
_geom_hbond_atom_site_label_H
_geom_hbond_atom_site_label_A
_geom_hbond_distance_DH
_geom_hbond_distance_HA
_geom_hbond_distance_DA
_geom_hbond_angle_DHA
_geom_hbond_site_symmetry_A
O25 H25B O3 0.85 2.27 2.824(4) 122.9 .
O21 H21B O2 0.84 2.53 3.106(4) 126.6 .
O21 H21B O12 0.84 2.50 3.187(4) 139.3 3_566
O21 H21B O16 0.84 2.43 3.160(5) 144.5 .
O23 H23B O4 0.86 1.92 2.772(4) 168.5 .
O24 H24B O9 0.85 1.90 2.735(4) 167.6 4_566
O22 H22B O23 0.85 2.12 2.863(6) 146.1 3_667
O25 H25A O21 0.85 1.98 2.811(4) 164.1 3_566
O21 H21A O14 0.85 1.96 2.799(4) 168.9 .
O15 H15A O9 0.84 1.71 2.540(3) 168.6 3_666
O17 H17B O22 0.84 1.93 2.756(5) 166.3 .
O20 H20B O22 0.84 2.06 2.878(5) 161.6 3_666
O19 H19B O25 0.84 1.96 2.803(4) 174.3 3_566
O18 H18B O23 0.84 2.04 2.875(4) 169.8 3_667
O14 H14B O8 0.85 1.88 2.692(3) 158.6 2
O16 H16B O24 0.85 1.91 2.733(4) 165.4 2_556
O15 H15B O2 0.85 1.74 2.573(3) 165.9 .
O13 H13B O10 0.85 1.90 2.742(3) 169.5 .
O20 H20A O24 0.82 2.00 2.802(4) 166.7 1_554
O19 H19A O7 0.82 2.17 2.878(3) 145.1 2
O18 H18A O7 0.82 2.39 3.031(4) 135.8 2_556
O18 H18A O11 0.82 2.10 2.778(3) 139.7 3_566
O17 H17A O13 0.82 2.15 2.827(4) 140.3 3_666
O16 H16A O4 0.82 2.15 2.869(4) 145.8 2_556
O14 H14A O6 0.82 1.84 2.588(3) 150.9 3_666
O13 H13A O8 0.82 1.90 2.687(3) 159.8 2
